data_4311079
loop_
_publ_author_name
'Qiao-Hua Wei'
'Gang-Qiang Yin'
'Li-Yi Zhang'
'Lin-Xi Shi'
'Zong-Wan Mao'
'Zhong-Ning Chen'

_publ_contact_author
;
Zhong-Ning Chen
Fujian Institute of Research on the Structure of Matter, 
Chinese Academy of Sciences, Fuzhou, Fujian 350002, China.
;
_publ_contact_author_email '  czn@ms.fjirsm.ac.cn '
_publ_section_title
;
 Luminescent AgI-CuI Heterometallic Hexa-, Octa-, and Hexadecanuclear
 Alkynyl Complexes
;
_journal_name_full 'Inorganic Chemistry'
_journal_page_first 3484
_journal_page_last 3491
_journal_paper_doi 10.1021/ic0499244
_journal_volume 43
_journal_year 2004
_chemical_formula_sum 'C125 H99 Ag6 Cl2 Cu2 N O8 P6'
_chemical_formula_weight 2774.07
_chemical_name_systematic
;
 ?
;
_space_group_IT_number 14
_symmetry_cell_setting monoclinic
_symmetry_space_group_name_Hall '-P 2ybc'
_symmetry_space_group_name_H-M 'P 1 21/c 1'
_atom_sites_solution_hydrogens geom
_atom_sites_solution_primary direct
_atom_sites_solution_secondary difmap
_audit_creation_method SHELXL-97
_cell_angle_alpha 90.00
_cell_angle_beta 96.0500(10)
_cell_angle_gamma 90.00
_cell_formula_units_Z 4
_cell_length_a 11.9077(2)
_cell_length_b 33.3697(4)
_cell_length_c 28.8849(2)
_cell_measurement_reflns_used 5499
_cell_measurement_temperature 293(2)
_cell_measurement_theta_max 22.50
_cell_measurement_theta_min .94
_cell_volume 11413.7(2)
_computing_cell_refinement 'Siemens SMART & SAINT'
_computing_data_collection 'Siemens SMART'
_computing_data_reduction 'Siemens XPREP'
_computing_molecular_graphics 'Bruker SHELXTL'
_computing_publication_material 'Bruker SHELXTL'
_computing_structure_refinement 'Siemens SHELXTL'
_computing_structure_solution 'Siemens SHELXTL'
_diffrn_ambient_temperature 293(2)
_diffrn_measured_fraction_theta_full 0.999
_diffrn_measured_fraction_theta_max 0.999
_diffrn_measurement_device_type 'Siemens SMART CCD'
_diffrn_measurement_method 'phi and omega scans'
_diffrn_radiation_monochromator graphite
_diffrn_radiation_source 'fine-focus sealed tube'
_diffrn_radiation_type MoK\a
_diffrn_radiation_wavelength 0.71073
_diffrn_reflns_av_R_equivalents 0.0595
_diffrn_reflns_av_sigmaI/netI 0.0719
_diffrn_reflns_limit_h_max 12
_diffrn_reflns_limit_h_min -12
_diffrn_reflns_limit_k_max 32
_diffrn_reflns_limit_k_min -35
_diffrn_reflns_limit_l_max 20
_diffrn_reflns_limit_l_min -31
_diffrn_reflns_number 30527
_diffrn_reflns_theta_full 22.50
_diffrn_reflns_theta_max 22.50
_diffrn_reflns_theta_min 0.94
_diffrn_standards_decay_% 0
_diffrn_standards_interval_count 0
_diffrn_standards_interval_time .
_diffrn_standards_number 0
_exptl_absorpt_coefficient_mu 1.560
_exptl_absorpt_correction_T_max 1.0000
_exptl_absorpt_correction_T_min .6872
_exptl_absorpt_correction_type empirical
_exptl_absorpt_process_details 'SADABS (Sheldrick, 1996)'
_exptl_crystal_colour yellow
_exptl_crystal_density_diffrn 1.614
_exptl_crystal_density_method 'not measured'
_exptl_crystal_description prism
_exptl_crystal_F_000 5536
_exptl_crystal_size_max .54
_exptl_crystal_size_mid .28
_exptl_crystal_size_min .26
_refine_diff_density_max 0.751
_refine_diff_density_min -1.134
_refine_diff_density_rms 0.215
_refine_ls_extinction_method none
_refine_ls_goodness_of_fit_ref 1.320
_refine_ls_hydrogen_treatment mixed
_refine_ls_matrix_type full
_refine_ls_number_parameters 1351
_refine_ls_number_reflns 14897
_refine_ls_number_restraints 0
_refine_ls_restrained_S_all 1.320
_refine_ls_R_factor_all 0.1246
_refine_ls_R_factor_gt 0.0765
_refine_ls_shift/su_max 0.001
_refine_ls_shift/su_mean 0.000
_refine_ls_structure_factor_coef Fsqd
_refine_ls_weighting_details 'calc w=1/[\s^2^(Fo^2^)+(0.0418P)^2^+82.2989P] where P=(Fo^2^+2Fc^2^)/3'
_refine_ls_weighting_scheme calc
_refine_ls_wR_factor_gt 0.1555
_refine_ls_wR_factor_ref 0.1849
_reflns_number_gt 10405
_reflns_number_total 14897
_reflns_threshold_expression >2sigma(I)
_cod_data_source_file ic0499244si20040118_090610_3.cif
_cod_data_source_block 3(Compound3)
_cod_depositor_comments
;
The following automatic conversions were performed:
'_symmetry_cell_setting' value 'Monoclinic' changed to 'monoclinic'
according to '/home/saulius/struct/CIF-dictionaries/cif_core.dic'
dictionary named 'cif_core.dic' version 2.4.1 from 2010-06-29.

Automatic conversion script
Id: cif_fix_enum 1527 2010-12-29 10:47:43Z saulius 
;
_cod_database_code 4311079

loop_
_symmetry_equiv_pos_as_xyz
'x, y, z'
'-x, y+1/2, -z+1/2'
'-x, -y, -z'
'x, -y-1/2, z-1/2'

loop_
_atom_site_label
_atom_site_type_symbol
_atom_site_fract_x
_atom_site_fract_y
_atom_site_fract_z
_atom_site_U_iso_or_equiv
_atom_site_adp_type
_atom_site_occupancy
_atom_site_symmetry_multiplicity
_atom_site_calc_flag
_atom_site_refinement_flags
_atom_site_disorder_assembly
_atom_site_disorder_group
Ag1 Ag 0.97021(9) 0.68730(3) 0.28694(4) 0.0625(3) Uani 1 1 d . . .
Ag2 Ag 0.74270(9) 0.66676(3) 0.31832(4) 0.0562(3) Uani 1 1 d . . .
Ag3 Ag 0.88363(10) 0.61189(4) 0.18155(4) 0.0690(4) Uani 1 1 d . . .
Ag4 Ag 0.62704(10) 0.61957(4) 0.15839(4) 0.0608(3) Uani 1 1 d . . .
Ag5 Ag 0.78874(9) 0.56210(3) 0.32362(4) 0.0519(3) Uani 1 1 d . . .
Ag6 Ag 0.55422(9) 0.54296(3) 0.28019(4) 0.0500(3) Uani 1 1 d . . .
Cu1 Cu 0.91183(13) 0.60941(5) 0.27185(5) 0.0450(4) Uani 1 1 d . . .
Cu2 Cu 0.66341(13) 0.61000(5) 0.24965(5) 0.0456(4) Uani 1 1 d . . .
Cl1 Cl -0.2949(4) 0.33631(12) 0.39529(15) 0.0798(13) Uani 1 1 d . . .
Cl2 Cl -0.1345(5) 0.88169(14) 0.40449(16) 0.0906(14) Uani 1 1 d . . .
P1 P 0.9638(3) 0.75434(10) 0.31555(12) 0.0464(9) Uani 1 1 d . . .
P2 P 0.7327(3) 0.73322(10) 0.35333(12) 0.0425(8) Uani 1 1 d . . .
P3 P 0.8923(3) 0.61461(12) 0.09926(12) 0.0538(10) Uani 1 1 d . . .
P4 P 0.6416(3) 0.63681(11) 0.07848(12) 0.0466(9) Uani 1 1 d . . .
P5 P 0.8188(3) 0.49513(10) 0.35412(12) 0.0425(8) Uani 1 1 d . . .
P6 P 0.5768(3) 0.47519(10) 0.31064(11) 0.0419(8) Uani 1 1 d . . .
O11 O -0.3413(14) 0.3510(5) 0.4344(5) 0.136(6) Uani 1 1 d . . .
O12 O -0.2278(14) 0.3674(3) 0.3790(5) 0.121(5) Uani 1 1 d . . .
O13 O -0.2288(14) 0.3031(4) 0.4082(6) 0.136(6) Uani 1 1 d . . .
O14 O -0.3785(13) 0.3243(4) 0.3596(5) 0.132(5) Uani 1 1 d . . .
O21 O -0.126(2) 0.8589(5) 0.4450(6) 0.202(10) Uani 1 1 d . . .
O22 O -0.128(2) 0.8617(6) 0.3653(6) 0.208(10) Uani 1 1 d . . .
O23 O -0.075(3) 0.9142(7) 0.4106(7) 0.272(17) Uani 1 1 d . . .
O24 O -0.242(2) 0.8969(11) 0.4048(8) 0.282(16) Uani 1 1 d . . .
N1 N 0.3508(11) 0.5569(4) 0.3047(5) 0.080(4) Uani 1 1 d . . .
C1 C 1.0243(11) 0.6398(4) 0.2388(4) 0.048(3) Uani 1 1 d . . .
C01 C 0.2850(13) 0.5665(5) 0.3264(6) 0.069(4) Uani 1 1 d . . .
C2 C 1.1102(11) 0.6563(4) 0.2290(4) 0.046(3) Uani 1 1 d . . .
C02 C 0.2006(18) 0.5779(8) 0.3562(9) 0.157(10) Uani 1 1 d . . .
H02A H 0.2319 0.5971 0.3787 0.188 Uiso 1 1 calc R . .
H02B H 0.1767 0.5546 0.3721 0.188 Uiso 1 1 calc R . .
H02C H 0.1369 0.5894 0.3378 0.188 Uiso 1 1 calc R . .
C3 C 1.2129(11) 0.6743(4) 0.2165(5) 0.049(3) Uani 1 1 d . . .
C4 C 1.3171(12) 0.6597(4) 0.2339(6) 0.065(4) Uani 1 1 d . . .
H4A H 1.3212 0.6380 0.2543 0.078 Uiso 1 1 calc R . .
C5 C 1.4134(14) 0.6763(5) 0.2220(6) 0.074(5) Uani 1 1 d . . .
H5A H 1.4824 0.6652 0.2335 0.088 Uiso 1 1 calc R . .
C6 C 1.4123(16) 0.7088(6) 0.1937(7) 0.087(6) Uani 1 1 d . . .
H6A H 1.4794 0.7205 0.1867 0.105 Uiso 1 1 calc R . .
C7 C 1.3084(18) 0.7241(6) 0.1753(6) 0.092(6) Uani 1 1 d . . .
H7A H 1.3056 0.7455 0.1545 0.110 Uiso 1 1 calc R . .
C8 C 1.2097(14) 0.7078(5) 0.1879(5) 0.074(5) Uani 1 1 d . . .
H8A H 1.1406 0.7192 0.1771 0.089 Uiso 1 1 calc R . .
C11 C 0.7278(10) 0.6621(4) 0.2300(4) 0.040(3) Uani 1 1 d . . .
C12 C 0.7501(9) 0.6936(4) 0.2138(4) 0.037(3) Uani 1 1 d . . .
C13 C 0.7741(12) 0.7320(4) 0.1931(4) 0.053(4) Uani 1 1 d . . .
C14 C 0.8730(13) 0.7352(4) 0.1698(5) 0.064(4) Uani 1 1 d . . .
H14A H 0.9226 0.7138 0.1688 0.077 Uiso 1 1 calc R . .
C15 C 0.8933(19) 0.7720(7) 0.1482(6) 0.101(7) Uani 1 1 d . . .
H15A H 0.9550 0.7743 0.1312 0.121 Uiso 1 1 calc R . .
C16 C 0.825(3) 0.8041(6) 0.1516(8) 0.119(9) Uani 1 1 d . . .
H16A H 0.8426 0.8284 0.1383 0.143 Uiso 1 1 calc R . .
C17 C 0.729(2) 0.8006(6) 0.1753(8) 0.117(8) Uani 1 1 d . . .
H17A H 0.6805 0.8223 0.1764 0.141 Uiso 1 1 calc R . .
C18 C 0.7059(15) 0.7655(4) 0.1969(5) 0.073(5) Uani 1 1 d . . .
H18A H 0.6444 0.7641 0.2141 0.087 Uiso 1 1 calc R . .
C21 C 0.9141(10) 0.6207(4) 0.3382(5) 0.050(3) Uani 1 1 d . . .
C22 C 0.9256(11) 0.6239(4) 0.3807(5) 0.053(4) Uani 1 1 d . . .
C23 C 0.9413(14) 0.6277(4) 0.4314(5) 0.062(4) Uani 1 1 d . . .
C24 C 0.8493(16) 0.6273(5) 0.4566(6) 0.085(5) Uani 1 1 d . . .
H24A H 0.7763 0.6247 0.4419 0.102 Uiso 1 1 calc R . .
C25 C 0.869(2) 0.6308(6) 0.5053(7) 0.104(7) Uani 1 1 d . . .
H25A H 0.8091 0.6303 0.5235 0.125 Uiso 1 1 calc R . .
C26 C 0.978(3) 0.6350(6) 0.5259(7) 0.107(8) Uani 1 1 d . . .
H26A H 0.9901 0.6377 0.5581 0.128 Uiso 1 1 calc R . .
C27 C 1.068(2) 0.6354(7) 0.5019(7) 0.111(7) Uani 1 1 d . . .
H27A H 1.1409 0.6381 0.5169 0.133 Uiso 1 1 calc R . .
C28 C 1.0497(17) 0.6317(6) 0.4540(6) 0.096(6) Uani 1 1 d . . .
H28A H 1.1110 0.6319 0.4365 0.115 Uiso 1 1 calc R . .
C31 C 0.6287(11) 0.6054(4) 0.3168(5) 0.049(3) Uani 1 1 d . . .
C32 C 0.5762(10) 0.6155(4) 0.3483(4) 0.038(3) Uani 1 1 d . . .
C33 C 0.5050(10) 0.6293(4) 0.3844(5) 0.046(3) Uani 1 1 d . . .
C34 C 0.4271(13) 0.6596(5) 0.3738(5) 0.069(4) Uani 1 1 d . . .
H34A H 0.4195 0.6709 0.3442 0.082 Uiso 1 1 calc R . .
C35 C 0.3603(14) 0.6733(6) 0.4070(7) 0.089(6) Uani 1 1 d . . .
H35A H 0.3084 0.6938 0.3995 0.107 Uiso 1 1 calc R . .
C36 C 0.3704(15) 0.6570(6) 0.4505(6) 0.084(6) Uani 1 1 d . . .
H36A H 0.3255 0.6664 0.4727 0.100 Uiso 1 1 calc R . .
C37 C 0.4453(15) 0.6273(6) 0.4615(6) 0.081(5) Uani 1 1 d . . .
H37A H 0.4505 0.6160 0.4911 0.098 Uiso 1 1 calc R . .
C38 C 0.5152(13) 0.6131(5) 0.4292(5) 0.067(4) Uani 1 1 d . . .
H38A H 0.5680 0.5932 0.4375 0.080 Uiso 1 1 calc R . .
C41 C 0.5411(11) 0.5809(4) 0.2090(4) 0.044(3) Uani 1 1 d . . .
C42 C 0.4540(11) 0.5640(4) 0.1928(4) 0.044(3) Uani 1 1 d . . .
C43 C 0.3517(11) 0.5452(4) 0.1734(5) 0.050(3) Uani 1 1 d . . .
C44 C 0.3505(14) 0.5148(5) 0.1393(6) 0.077(5) Uani 1 1 d . . .
H44A H 0.4180 0.5067 0.1286 0.092 Uiso 1 1 calc R . .
C45 C 0.2518(17) 0.4970(5) 0.1218(6) 0.091(6) Uani 1 1 d . . .
H45A H 0.2514 0.4788 0.0973 0.110 Uiso 1 1 calc R . .
C46 C 0.1536(15) 0.5059(5) 0.1402(7) 0.079(5) Uani 1 1 d . . .
H46A H 0.0879 0.4919 0.1302 0.094 Uiso 1 1 calc R . .
C47 C 0.1514(13) 0.5347(5) 0.1726(6) 0.076(5) Uani 1 1 d . . .
H47A H 0.0830 0.5414 0.1834 0.091 Uiso 1 1 calc R . .
C48 C 0.2479(13) 0.5544(4) 0.1900(5) 0.063(4) Uani 1 1 d . . .
H48A H 0.2445 0.5740 0.2128 0.075 Uiso 1 1 calc R . .
C51 C 0.8391(12) 0.5631(4) 0.2394(4) 0.047(3) Uani 1 1 d . . .
C52 C 0.8156(10) 0.5302(4) 0.2215(4) 0.041(3) Uani 1 1 d . . .
C53 C 0.7866(13) 0.4906(4) 0.2014(4) 0.049(4) Uani 1 1 d . . .
C54 C 0.8737(15) 0.4636(5) 0.1957(5) 0.075(5) Uani 1 1 d . . .
H54A H 0.9480 0.4710 0.2051 0.090 Uiso 1 1 calc R . .
C55 C 0.851(2) 0.4249(5) 0.1759(6) 0.098(6) Uani 1 1 d . . .
H55A H 0.9086 0.4071 0.1713 0.117 Uiso 1 1 calc R . .
C56 C 0.739(2) 0.4149(5) 0.1638(7) 0.089(6) Uani 1 1 d . . .
H56A H 0.7217 0.3897 0.1514 0.107 Uiso 1 1 calc R . .
C57 C 0.6531(18) 0.4416(6) 0.1695(6) 0.094(6) Uani 1 1 d . . .
H57A H 0.5783 0.4341 0.1616 0.113 Uiso 1 1 calc R . .
C58 C 0.6788(13) 0.4795(4) 0.1870(5) 0.062(4) Uani 1 1 d . . .
H58A H 0.6207 0.4979 0.1890 0.075 Uiso 1 1 calc R . .
C101 C 0.8219(9) 0.7705(4) 0.3267(4) 0.042(3) Uani 1 1 d . . .
H10A H 0.7819 0.7791 0.2974 0.050 Uiso 1 1 calc R . .
H10F H 0.8297 0.7938 0.3470 0.050 Uiso 1 1 calc R . .
C102 C 0.7880(10) 0.6478(4) 0.0674(4) 0.049(4) Uani 1 1 d . . .
H10B H 0.7941 0.6453 0.0343 0.059 Uiso 1 1 calc R . .
H10C H 0.8055 0.6753 0.0762 0.059 Uiso 1 1 calc R . .
C103 C 0.7246(10) 0.4584(4) 0.3233(4) 0.044(3) Uani 1 1 d . . .
H10D H 0.7256 0.4341 0.3418 0.053 Uiso 1 1 calc R . .
H10E H 0.7537 0.4517 0.2942 0.053 Uiso 1 1 calc R . .
C111 C 1.0531(11) 0.7619(5) 0.3700(5) 0.055(4) Uani 1 1 d . . .
C112 C 1.0945(15) 0.7996(6) 0.3817(6) 0.092(6) Uani 1 1 d . . .
H11A H 1.0830 0.8212 0.3614 0.110 Uiso 1 1 calc R . .
C113 C 1.156(2) 0.8038(10) 0.4269(9) 0.144(10) Uani 1 1 d . . .
H11B H 1.1816 0.8289 0.4371 0.173 Uiso 1 1 calc R . .
C114 C 1.1773(19) 0.7722(10) 0.4543(9) 0.125(10) Uani 1 1 d . . .
H11C H 1.2255 0.7755 0.4815 0.150 Uiso 1 1 calc R . .
C115 C 1.1321(17) 0.7351(8) 0.4448(7) 0.103(7) Uani 1 1 d . . .
H11D H 1.1400 0.7143 0.4664 0.124 Uiso 1 1 calc R . .
C116 C 1.0728(15) 0.7304(6) 0.4005(6) 0.087(6) Uani 1 1 d . . .
H11E H 1.0460 0.7051 0.3915 0.104 Uiso 1 1 calc R . .
C121 C 1.0083(12) 0.7922(4) 0.2758(5) 0.053(4) Uani 1 1 d . . .
C122 C 0.9568(15) 0.8290(5) 0.2695(5) 0.076(5) Uani 1 1 d . . .
H12A H 0.8945 0.8347 0.2852 0.091 Uiso 1 1 calc R . .
C123 C 0.9956(18) 0.8579(5) 0.2402(6) 0.094(6) Uani 1 1 d . . .
H12B H 0.9584 0.8824 0.2361 0.113 Uiso 1 1 calc R . .
C124 C 1.089(2) 0.8502(7) 0.2174(7) 0.106(7) Uani 1 1 d . . .
H12C H 1.1155 0.8692 0.1977 0.127 Uiso 1 1 calc R . .
C125 C 1.1425(15) 0.8128(7) 0.2247(6) 0.094(6) Uani 1 1 d . . .
H12D H 1.2065 0.8070 0.2101 0.113 Uiso 1 1 calc R . .
C126 C 1.1019(13) 0.7850(5) 0.2529(6) 0.073(5) Uani 1 1 d . . .
H12E H 1.1384 0.7605 0.2569 0.088 Uiso 1 1 calc R . .
C211 C 0.5954(11) 0.7581(4) 0.3456(5) 0.048(3) Uani 1 1 d . . .
C212 C 0.5149(12) 0.7456(5) 0.3088(5) 0.068(4) Uani 1 1 d . . .
H21A H 0.5335 0.7253 0.2889 0.081 Uiso 1 1 calc R . .
C213 C 0.4106(14) 0.7629(5) 0.3018(7) 0.086(5) Uani 1 1 d . . .
H21B H 0.3589 0.7544 0.2774 0.103 Uiso 1 1 calc R . .
C214 C 0.3823(14) 0.7926(6) 0.3309(7) 0.087(6) Uani 1 1 d . . .
H21C H 0.3099 0.8034 0.3274 0.104 Uiso 1 1 calc R . .
C215 C 0.4624(17) 0.8067(6) 0.3659(6) 0.098(6) Uani 1 1 d . . .
H21D H 0.4454 0.8280 0.3848 0.118 Uiso 1 1 calc R . .
C216 C 0.5669(14) 0.7887(4) 0.3719(6) 0.075(5) Uani 1 1 d . . .
H21E H 0.6200 0.7983 0.3952 0.090 Uiso 1 1 calc R . .
C221 C 0.7647(11) 0.7371(4) 0.4166(4) 0.045(3) Uani 1 1 d . . .
C222 C 0.6983(15) 0.7119(4) 0.4427(5) 0.072(5) Uani 1 1 d . . .
H22A H 0.6462 0.6942 0.4276 0.086 Uiso 1 1 calc R . .
C223 C 0.7121(18) 0.7140(6) 0.4903(6) 0.092(6) Uani 1 1 d . . .
H22B H 0.6698 0.6973 0.5076 0.110 Uiso 1 1 calc R . .
C224 C 0.7859(19) 0.7399(7) 0.5125(6) 0.095(6) Uani 1 1 d . . .
H22C H 0.7937 0.7412 0.5449 0.114 Uiso 1 1 calc R . .
C225 C 0.8504(15) 0.7645(6) 0.4870(6) 0.086(6) Uani 1 1 d . . .
H22D H 0.9025 0.7820 0.5024 0.103 Uiso 1 1 calc R . .
C226 C 0.8379(13) 0.7633(5) 0.4395(5) 0.068(4) Uani 1 1 d . . .
H22E H 0.8798 0.7805 0.4228 0.081 Uiso 1 1 calc R . .
C311 C 0.8740(12) 0.5666(5) 0.0707(5) 0.062(4) Uani 1 1 d . . .
C312 C 0.8391(14) 0.5342(5) 0.0943(5) 0.076(5) Uani 1 1 d . . .
H31A H 0.8238 0.5374 0.1250 0.091 Uiso 1 1 calc R . .
C313 C 0.8261(16) 0.4971(6) 0.0742(7) 0.099(6) Uani 1 1 d . . .
H31B H 0.8063 0.4752 0.0916 0.118 Uiso 1 1 calc R . .
C314 C 0.8430(16) 0.4925(7) 0.0270(8) 0.108(7) Uani 1 1 d . . .
H31C H 0.8315 0.4680 0.0119 0.130 Uiso 1 1 calc R . .
C315 C 0.8786(18) 0.5270(7) 0.0034(6) 0.103(7) Uani 1 1 d . . .
H31D H 0.8927 0.5245 -0.0275 0.124 Uiso 1 1 calc R . .
C316 C 0.8926(16) 0.5629(6) 0.0237(6) 0.089(6) Uani 1 1 d . . .
H31E H 0.9142 0.5850 0.0071 0.107 Uiso 1 1 calc R . .
C321 C 1.0277(12) 0.6351(5) 0.0838(5) 0.061(4) Uani 1 1 d . . .
C322 C 1.0429(15) 0.6766(6) 0.0793(6) 0.092(6) Uani 1 1 d . . .
H32A H 0.9818 0.6938 0.0801 0.110 Uiso 1 1 calc R . .
C323 C 1.239(2) 0.6628(11) 0.0692(10) 0.152(12) Uani 1 1 d . . .
H32B H 1.3089 0.6714 0.0613 0.182 Uiso 1 1 calc R . .
C324 C 1.149(2) 0.6920(8) 0.0734(7) 0.128(9) Uani 1 1 d . . .
H32C H 1.1622 0.7195 0.0722 0.153 Uiso 1 1 calc R . .
C325 C 1.2233(18) 0.6271(9) 0.0760(13) 0.180(16) Uani 1 1 d . . .
H32D H 1.2835 0.6094 0.0756 0.216 Uiso 1 1 calc R . .
C326 C 1.1186(19) 0.6122(7) 0.0844(9) 0.137(9) Uani 1 1 d . . .
H32E H 1.1120 0.5850 0.0907 0.165 Uiso 1 1 calc R . .
C411 C 0.5839(12) 0.5997(4) 0.0355(5) 0.059(4) Uani 1 1 d . . .
C412 C 0.6143(13) 0.5976(5) -0.0087(6) 0.081(5) Uani 1 1 d . . .
H41A H 0.6734 0.6129 -0.0178 0.098 Uiso 1 1 calc R . .
C413 C 0.5532(18) 0.5714(7) -0.0401(7) 0.111(7) Uani 1 1 d . . .
H41B H 0.5738 0.5690 -0.0701 0.134 Uiso 1 1 calc R . .
C414 C 0.467(2) 0.5498(7) -0.0281(9) 0.118(8) Uani 1 1 d . . .
H41C H 0.4244 0.5342 -0.0503 0.142 Uiso 1 1 calc R . .
C415 C 0.4393(17) 0.5502(6) 0.0164(9) 0.116(8) Uani 1 1 d . . .
H41D H 0.3823 0.5337 0.0250 0.139 Uiso 1 1 calc R . .
C416 C 0.4966(13) 0.5755(5) 0.0489(6) 0.076(5) Uani 1 1 d . . .
H41E H 0.4774 0.5763 0.0793 0.092 Uiso 1 1 calc R . .
C421 C 0.5708(10) 0.6829(4) 0.0591(4) 0.046(3) Uani 1 1 d . . .
C422 C 0.5640(13) 0.7139(5) 0.0913(6) 0.070(4) Uani 1 1 d . . .
H42A H 0.5964 0.7106 0.1218 0.084 Uiso 1 1 calc R . .
C423 C 0.5097(16) 0.7493(5) 0.0784(7) 0.093(6) Uani 1 1 d . . .
H42B H 0.5063 0.7693 0.1006 0.112 Uiso 1 1 calc R . .
C424 C 0.4623(15) 0.7556(6) 0.0356(7) 0.088(6) Uani 1 1 d . . .
H42C H 0.4245 0.7796 0.0282 0.105 Uiso 1 1 calc R . .
C425 C 0.4691(15) 0.7271(6) 0.0021(7) 0.088(5) Uani 1 1 d . . .
H42D H 0.4399 0.7321 -0.0285 0.105 Uiso 1 1 calc R . .
C426 C 0.5200(13) 0.6902(5) 0.0140(5) 0.074(5) Uani 1 1 d . . .
H42E H 0.5200 0.6702 -0.0084 0.089 Uiso 1 1 calc R . .
C511 C 0.8083(11) 0.4894(4) 0.4163(4) 0.049(3) Uani 1 1 d . . .
C512 C 0.8532(14) 0.5202(4) 0.4450(5) 0.071(5) Uani 1 1 d . . .
H51A H 0.8808 0.5430 0.4315 0.086 Uiso 1 1 calc R . .
C513 C 0.8578(17) 0.5180(6) 0.4919(6) 0.096(6) Uani 1 1 d . . .
H51B H 0.8903 0.5389 0.5100 0.115 Uiso 1 1 calc R . .
C514 C 0.8152(15) 0.4856(7) 0.5127(6) 0.084(5) Uani 1 1 d . . .
H51C H 0.8175 0.4845 0.5450 0.101 Uiso 1 1 calc R . .
C515 C 0.7684(15) 0.4543(6) 0.4858(6) 0.079(5) Uani 1 1 d . . .
H51D H 0.7390 0.4321 0.4999 0.095 Uiso 1 1 calc R . .
C516 C 0.7658(12) 0.4564(4) 0.4379(5) 0.066(4) Uani 1 1 d . . .
H51E H 0.7350 0.4352 0.4199 0.079 Uiso 1 1 calc R . .
C521 C 0.9592(11) 0.4748(4) 0.3474(4) 0.046(3) Uani 1 1 d . . .
C522 C 1.0175(12) 0.4889(5) 0.3120(6) 0.070(5) Uani 1 1 d . . .
H52A H 0.9858 0.5089 0.2923 0.084 Uiso 1 1 calc R . .
C523 C 1.1245(14) 0.4735(6) 0.3054(7) 0.092(6) Uani 1 1 d . . .
H52B H 1.1616 0.4830 0.2809 0.111 Uiso 1 1 calc R . .
C524 C 1.1741(14) 0.4454(6) 0.3334(6) 0.085(5) Uani 1 1 d . . .
H52C H 1.2444 0.4352 0.3285 0.102 Uiso 1 1 calc R . .
C525 C 1.1190(15) 0.4322(6) 0.3695(7) 0.095(6) Uani 1 1 d . . .
H52D H 1.1539 0.4134 0.3899 0.114 Uiso 1 1 calc R . .
C526 C 1.0134(14) 0.4459(5) 0.3765(6) 0.085(5) Uani 1 1 d . . .
H52E H 0.9775 0.4357 0.4010 0.102 Uiso 1 1 calc R . .
C611 C 0.5089(12) 0.4355(4) 0.2734(4) 0.051(4) Uani 1 1 d . . .
C612 C 0.4095(12) 0.4473(4) 0.2447(5) 0.063(4) Uani 1 1 d . . .
H61A H 0.3832 0.4736 0.2446 0.076 Uiso 1 1 calc R . .
C613 C 0.3537(15) 0.4181(6) 0.2170(6) 0.080(5) Uani 1 1 d . . .
H61B H 0.2884 0.4251 0.1983 0.096 Uiso 1 1 calc R . .
C614 C 0.3903(17) 0.3797(6) 0.2161(6) 0.091(6) Uani 1 1 d . . .
H61C H 0.3516 0.3609 0.1967 0.110 Uiso 1 1 calc R . .
C615 C 0.4858(18) 0.3692(5) 0.2443(7) 0.092(6) Uani 1 1 d . . .
H61D H 0.5104 0.3428 0.2437 0.110 Uiso 1 1 calc R . .
C616 C 0.5475(15) 0.3960(4) 0.2736(6) 0.074(5) Uani 1 1 d . . .
H61E H 0.6116 0.3880 0.2925 0.089 Uiso 1 1 calc R . .
C621 C 0.5151(10) 0.4683(4) 0.3661(4) 0.046(3) Uani 1 1 d . . .
C622 C 0.4964(13) 0.5016(5) 0.3918(5) 0.067(4) Uani 1 1 d . . .
H62A H 0.5138 0.5270 0.3816 0.080 Uiso 1 1 calc R . .
C623 C 0.4499(15) 0.4960(6) 0.4344(6) 0.086(6) Uani 1 1 d . . .
H62B H 0.4385 0.5180 0.4531 0.104 Uiso 1 1 calc R . .
C624 C 0.4215(16) 0.4582(7) 0.4482(6) 0.089(6) Uani 1 1 d . . .
H62C H 0.3889 0.4552 0.4759 0.107 Uiso 1 1 calc R . .
C625 C 0.4394(13) 0.4258(6) 0.4230(6) 0.073(5) Uani 1 1 d . . .
H62D H 0.4195 0.4006 0.4332 0.088 Uiso 1 1 calc R . .
C626 C 0.4881(12) 0.4298(4) 0.3813(5) 0.058(4) Uani 1 1 d . . .
H62E H 0.5025 0.4073 0.3638 0.070 Uiso 1 1 calc R . .

loop_
_atom_site_aniso_label
_atom_site_aniso_U_11
_atom_site_aniso_U_22
_atom_site_aniso_U_33
_atom_site_aniso_U_23
_atom_site_aniso_U_13
_atom_site_aniso_U_12
Ag1 0.0571(7) 0.0556(7) 0.0767(8) -0.0219(6) 0.0154(6) -0.0023(6)
Ag2 0.0612(7) 0.0459(6) 0.0628(7) -0.0135(5) 0.0129(6) -0.0091(5)
Ag3 0.0669(8) 0.1004(9) 0.0377(6) 0.0137(6) -0.0038(5) -0.0213(7)
Ag4 0.0598(7) 0.0778(8) 0.0470(6) 0.0187(6) 0.0161(5) 0.0038(6)
Ag5 0.0564(7) 0.0454(6) 0.0544(7) 0.0107(5) 0.0087(5) -0.0007(5)
Ag6 0.0545(7) 0.0436(6) 0.0518(6) 0.0068(5) 0.0045(5) -0.0023(5)
Cu1 0.0466(10) 0.0480(9) 0.0418(9) -0.0017(8) 0.0107(7) -0.0069(8)
Cu2 0.0504(10) 0.0453(9) 0.0408(9) 0.0038(8) 0.0040(7) -0.0081(8)
Cl1 0.128(4) 0.050(2) 0.063(3) 0.001(2) 0.017(3) -0.008(3)
Cl2 0.133(5) 0.065(3) 0.074(3) -0.014(3) 0.012(3) 0.013(3)
P1 0.045(2) 0.046(2) 0.049(2) -0.0113(17) 0.0096(17) -0.0057(16)
P2 0.042(2) 0.0428(19) 0.042(2) -0.0059(16) 0.0035(16) -0.0018(16)
P3 0.041(2) 0.082(3) 0.039(2) 0.0204(19) 0.0029(16) -0.0040(19)
P4 0.039(2) 0.064(2) 0.038(2) 0.0041(17) 0.0078(16) -0.0042(17)
P5 0.042(2) 0.0423(19) 0.044(2) 0.0057(16) 0.0064(16) -0.0022(16)
P6 0.044(2) 0.0428(19) 0.039(2) 0.0012(15) 0.0070(16) -0.0022(16)
O11 0.197(16) 0.141(12) 0.084(10) -0.016(9) 0.070(10) -0.013(11)
O12 0.202(15) 0.065(8) 0.106(10) 0.002(7) 0.063(10) -0.026(9)
O13 0.166(14) 0.071(9) 0.164(14) 0.021(9) -0.015(11) 0.015(9)
O14 0.154(14) 0.125(12) 0.109(11) -0.001(9) -0.029(10) -0.025(10)
O21 0.39(3) 0.106(12) 0.109(13) 0.028(10) 0.016(16) 0.050(16)
O22 0.34(3) 0.173(17) 0.117(13) -0.092(13) 0.069(16) 0.011(17)
O23 0.52(5) 0.140(17) 0.146(18) -0.009(14) 0.00(2) -0.13(3)
O24 0.22(3) 0.47(5) 0.17(2) 0.04(3) 0.08(2) 0.12(3)
N1 0.042(8) 0.105(11) 0.095(11) 0.010(9) 0.012(8) 0.005(8)
C1 0.035(8) 0.063(9) 0.048(9) 0.001(7) 0.013(6) -0.009(7)
C01 0.038(9) 0.085(12) 0.087(12) 0.000(10) 0.019(9) -0.002(9)
C2 0.033(8) 0.053(8) 0.054(9) -0.015(7) 0.011(7) 0.002(7)
C02 0.091(17) 0.21(3) 0.17(2) -0.05(2) 0.043(17) -0.014(18)
C3 0.035(8) 0.051(8) 0.064(9) 0.002(7) 0.016(7) 0.000(6)
C4 0.042(9) 0.057(9) 0.097(12) -0.014(8) 0.018(9) 0.004(8)
C5 0.059(11) 0.052(10) 0.114(15) -0.025(10) 0.027(10) -0.002(8)
C6 0.069(13) 0.098(15) 0.101(15) -0.029(12) 0.039(11) -0.035(11)
C7 0.108(16) 0.091(14) 0.078(13) 0.024(10) 0.018(12) -0.026(13)
C8 0.065(11) 0.094(13) 0.065(11) 0.012(10) 0.020(9) -0.017(10)
C11 0.029(7) 0.057(9) 0.034(7) -0.012(7) 0.001(6) -0.006(6)
C12 0.029(7) 0.038(8) 0.045(8) 0.001(6) 0.007(6) 0.000(6)
C13 0.065(10) 0.058(10) 0.030(7) 0.005(7) -0.018(7) -0.013(8)
C14 0.067(11) 0.062(10) 0.064(10) 0.014(8) 0.005(8) -0.018(8)
C15 0.118(17) 0.114(17) 0.071(13) 0.021(12) 0.011(12) -0.063(15)
C16 0.20(3) 0.063(14) 0.086(16) 0.022(12) -0.022(17) -0.032(17)
C17 0.15(2) 0.074(15) 0.12(2) 0.029(13) -0.018(17) -0.002(14)
C18 0.106(14) 0.038(9) 0.072(11) 0.008(8) -0.005(10) -0.007(9)
C21 0.037(8) 0.070(10) 0.039(8) 0.010(7) -0.006(6) 0.001(7)
C22 0.039(8) 0.050(9) 0.067(11) 0.011(7) -0.003(7) -0.002(6)
C23 0.089(12) 0.052(9) 0.041(9) 0.000(7) -0.006(9) 0.001(8)
C24 0.085(13) 0.109(14) 0.065(12) 0.001(10) 0.026(10) 0.020(11)
C25 0.14(2) 0.119(17) 0.067(14) -0.001(12) 0.047(13) 0.032(15)
C26 0.18(3) 0.076(13) 0.059(13) 0.006(10) -0.015(16) 0.021(15)
C27 0.101(17) 0.16(2) 0.071(15) 0.001(14) -0.006(13) 0.008(15)
C28 0.101(15) 0.132(17) 0.049(11) 0.001(10) -0.019(10) -0.007(12)
C31 0.052(9) 0.046(8) 0.052(9) -0.006(7) 0.012(7) 0.001(7)
C32 0.025(7) 0.042(7) 0.045(8) 0.007(6) -0.002(6) -0.007(6)
C33 0.036(8) 0.045(8) 0.057(9) -0.011(7) -0.003(7) -0.010(6)
C34 0.072(11) 0.091(12) 0.046(9) 0.003(8) 0.025(8) 0.025(10)
C35 0.064(12) 0.107(15) 0.103(15) -0.006(12) 0.036(11) 0.021(10)
C36 0.063(12) 0.122(16) 0.070(13) -0.040(12) 0.025(10) -0.013(11)
C37 0.080(13) 0.119(15) 0.052(10) -0.007(10) 0.037(9) -0.006(12)
C38 0.086(12) 0.071(10) 0.046(9) -0.001(8) 0.021(8) 0.000(9)
C41 0.053(9) 0.052(8) 0.027(7) 0.008(6) 0.006(6) 0.006(7)
C42 0.040(8) 0.059(8) 0.032(7) 0.013(6) -0.003(6) -0.003(7)
C43 0.039(8) 0.062(9) 0.045(8) 0.008(7) -0.008(7) -0.009(7)
C44 0.075(12) 0.079(11) 0.078(12) -0.018(10) 0.015(10) -0.001(10)
C45 0.096(15) 0.090(13) 0.081(13) -0.046(10) -0.021(11) -0.008(12)
C46 0.062(12) 0.055(10) 0.114(15) -0.009(10) -0.015(11) -0.006(9)
C47 0.051(10) 0.085(12) 0.092(13) -0.021(10) 0.008(9) -0.016(9)
C48 0.064(11) 0.067(10) 0.058(10) -0.011(8) 0.003(8) -0.022(8)
C51 0.075(10) 0.038(8) 0.028(7) 0.004(6) 0.000(7) -0.003(7)
C52 0.028(7) 0.049(9) 0.046(8) 0.008(7) 0.003(6) 0.001(6)
C53 0.082(11) 0.029(7) 0.040(8) -0.006(6) 0.021(7) 0.010(7)
C54 0.090(13) 0.064(11) 0.068(11) -0.011(9) -0.006(9) 0.019(9)
C55 0.133(19) 0.067(12) 0.092(14) -0.005(10) 0.002(13) 0.042(12)
C56 0.129(18) 0.041(10) 0.098(15) -0.011(9) 0.011(14) -0.010(11)
C57 0.112(16) 0.085(14) 0.091(14) -0.019(11) 0.038(12) -0.054(13)
C58 0.065(11) 0.062(10) 0.062(10) -0.010(8) 0.012(8) -0.024(8)
C101 0.031(7) 0.050(8) 0.043(8) -0.009(6) 0.001(6) -0.005(6)
C102 0.032(7) 0.067(9) 0.046(8) 0.018(7) -0.007(6) -0.016(6)
C103 0.052(8) 0.052(8) 0.030(7) 0.001(6) 0.005(6) 0.001(7)
C111 0.032(8) 0.084(11) 0.052(9) -0.022(9) 0.017(7) -0.002(8)
C112 0.089(13) 0.127(16) 0.062(11) -0.035(11) 0.024(10) -0.041(12)
C113 0.12(2) 0.21(3) 0.10(2) -0.045(19) -0.016(16) -0.06(2)
C114 0.072(15) 0.21(3) 0.084(18) -0.02(2) -0.030(13) 0.011(18)
C115 0.084(15) 0.16(2) 0.064(13) 0.007(13) -0.008(11) 0.050(15)
C116 0.088(13) 0.088(13) 0.081(13) 0.003(11) -0.003(11) 0.043(10)
C121 0.062(10) 0.053(9) 0.044(8) -0.006(7) 0.007(7) -0.009(7)
C122 0.096(13) 0.072(11) 0.067(11) 0.003(9) 0.036(10) -0.015(10)
C123 0.128(17) 0.071(12) 0.092(14) 0.014(10) 0.049(13) -0.006(11)
C124 0.13(2) 0.108(17) 0.075(14) 0.028(12) 0.006(13) -0.046(15)
C125 0.071(12) 0.140(18) 0.076(13) 0.017(13) 0.022(10) -0.034(13)
C126 0.050(10) 0.082(12) 0.090(12) 0.004(10) 0.013(9) -0.015(9)
C211 0.048(8) 0.045(8) 0.052(9) 0.011(7) 0.018(7) 0.018(7)
C212 0.058(10) 0.078(11) 0.064(10) -0.004(8) -0.012(8) 0.016(9)
C213 0.050(10) 0.105(14) 0.098(14) -0.022(12) -0.009(10) 0.016(10)
C214 0.045(10) 0.130(16) 0.086(14) 0.024(12) 0.013(10) 0.032(11)
C215 0.100(15) 0.120(16) 0.076(13) -0.015(12) 0.016(12) 0.042(13)
C216 0.084(12) 0.063(10) 0.077(12) -0.025(9) -0.001(9) 0.026(9)
C221 0.052(8) 0.045(8) 0.039(8) -0.002(7) 0.005(7) 0.013(7)
C222 0.121(14) 0.053(9) 0.041(9) -0.005(7) 0.005(9) -0.004(9)
C223 0.134(18) 0.077(13) 0.069(14) 0.005(10) 0.027(12) -0.001(12)
C224 0.130(18) 0.113(17) 0.042(11) 0.006(11) 0.015(12) 0.040(14)
C225 0.079(13) 0.103(14) 0.071(13) -0.037(11) -0.013(10) 0.006(11)
C226 0.061(10) 0.085(11) 0.058(11) -0.032(9) 0.011(8) -0.006(9)
C311 0.056(9) 0.083(11) 0.043(9) 0.005(8) -0.012(7) 0.005(8)
C312 0.098(13) 0.077(12) 0.051(10) -0.003(9) -0.003(9) -0.037(10)
C313 0.117(16) 0.102(15) 0.076(14) -0.015(12) 0.005(12) -0.031(12)
C314 0.090(15) 0.122(18) 0.106(18) -0.052(15) -0.021(13) -0.012(13)
C315 0.123(18) 0.126(19) 0.055(12) 0.012(13) -0.017(11) 0.028(15)
C316 0.126(17) 0.088(14) 0.054(12) 0.000(10) 0.010(10) 0.015(12)
C321 0.042(9) 0.097(12) 0.044(9) 0.031(8) 0.003(7) 0.003(9)
C322 0.074(13) 0.119(17) 0.083(13) 0.025(11) 0.013(10) -0.018(11)
C323 0.060(15) 0.24(4) 0.16(2) 0.07(3) 0.040(15) 0.01(2)
C324 0.117(19) 0.17(2) 0.099(16) -0.007(15) 0.034(14) -0.071(19)
C325 0.033(13) 0.15(3) 0.35(5) 0.08(3) 0.029(18) 0.003(15)
C326 0.090(17) 0.104(17) 0.22(3) 0.058(17) 0.046(17) 0.013(14)
C411 0.047(9) 0.068(10) 0.059(10) -0.006(8) -0.009(8) -0.004(8)
C412 0.061(11) 0.118(15) 0.065(11) -0.025(10) 0.006(9) -0.010(10)
C413 0.100(16) 0.148(19) 0.088(14) -0.072(14) 0.017(13) -0.008(15)
C414 0.094(17) 0.15(2) 0.111(19) -0.047(16) 0.013(14) -0.035(15)
C415 0.092(15) 0.093(15) 0.16(2) -0.035(15) 0.006(16) -0.054(12)
C416 0.059(10) 0.097(13) 0.077(12) -0.005(10) 0.026(9) -0.012(10)
C421 0.038(8) 0.069(9) 0.030(7) 0.007(7) 0.001(6) -0.004(7)
C422 0.076(11) 0.073(11) 0.059(10) 0.012(9) 0.008(8) 0.001(9)
C423 0.112(16) 0.067(12) 0.104(16) -0.001(11) 0.026(13) 0.019(11)
C424 0.078(13) 0.113(16) 0.074(13) 0.036(13) 0.013(11) 0.018(11)
C425 0.084(13) 0.117(16) 0.061(12) 0.025(12) 0.003(10) 0.011(12)
C426 0.065(11) 0.101(13) 0.056(11) -0.003(9) 0.001(8) 0.002(10)
C511 0.063(9) 0.048(8) 0.034(8) -0.001(7) -0.002(7) -0.004(7)
C512 0.098(13) 0.051(9) 0.065(11) 0.002(8) 0.011(9) -0.010(9)
C513 0.148(19) 0.100(14) 0.041(11) -0.019(10) 0.016(11) -0.016(13)
C514 0.084(13) 0.122(16) 0.049(11) 0.016(12) 0.018(10) 0.018(12)
C515 0.096(13) 0.089(13) 0.056(11) 0.036(10) 0.034(10) 0.002(11)
C516 0.069(11) 0.061(10) 0.067(11) 0.017(8) 0.008(8) -0.002(8)
C521 0.043(8) 0.048(8) 0.046(8) 0.005(7) 0.001(7) -0.003(6)
C522 0.038(9) 0.085(11) 0.086(12) 0.026(9) 0.006(8) 0.016(8)
C523 0.061(12) 0.119(15) 0.103(15) 0.023(12) 0.037(11) 0.011(11)
C524 0.057(11) 0.115(15) 0.086(13) 0.016(11) 0.024(10) 0.034(10)
C525 0.072(12) 0.119(16) 0.092(14) 0.043(12) -0.004(11) 0.047(11)
C526 0.071(12) 0.099(13) 0.088(13) 0.045(11) 0.028(10) 0.024(10)
C611 0.064(10) 0.047(8) 0.044(8) 0.006(7) 0.015(7) -0.016(7)
C612 0.056(10) 0.061(10) 0.070(10) -0.005(8) -0.002(8) -0.005(8)
C613 0.084(13) 0.087(13) 0.065(11) -0.016(10) -0.015(9) -0.023(11)
C614 0.094(15) 0.094(15) 0.084(13) -0.028(11) -0.001(11) -0.049(12)
C615 0.122(17) 0.054(10) 0.099(15) -0.021(10) 0.010(13) -0.014(11)
C616 0.091(12) 0.053(10) 0.080(12) 0.004(9) 0.017(10) -0.008(9)
C621 0.028(7) 0.068(10) 0.043(8) 0.009(7) 0.009(6) 0.007(7)
C622 0.073(11) 0.067(10) 0.059(10) 0.007(8) 0.006(8) 0.015(8)
C623 0.090(13) 0.122(17) 0.050(11) -0.009(11) 0.021(9) 0.030(12)
C624 0.097(14) 0.127(17) 0.048(11) 0.013(12) 0.028(10) -0.004(13)
C625 0.064(11) 0.100(14) 0.058(11) 0.019(10) 0.015(9) -0.018(10)
C626 0.060(10) 0.051(9) 0.064(10) 0.004(7) 0.004(8) -0.001(7)

loop_
_atom_type_symbol
_atom_type_description
_atom_type_scat_dispersion_real
_atom_type_scat_dispersion_imag
_atom_type_scat_source
C C 0.0033 0.0016 'International Tables Vol C Tables 4.2.6.8 and 6.1.1.4'
H H 0.0000 0.0000 'International Tables Vol C Tables 4.2.6.8 and 6.1.1.4'
N N 0.0061 0.0033 'International Tables Vol C Tables 4.2.6.8 and 6.1.1.4'
O O 0.0106 0.0060 'International Tables Vol C Tables 4.2.6.8 and 6.1.1.4'
P P 0.1023 0.0942 'International Tables Vol C Tables 4.2.6.8 and 6.1.1.4'
Cl Cl 0.1484 0.1585 'International Tables Vol C Tables 4.2.6.8 and 6.1.1.4'
Cu Cu 0.3201 1.2651 'International Tables Vol C Tables 4.2.6.8 and 6.1.1.4'
Ag Ag -0.8971 1.1015 'International Tables Vol C Tables 4.2.6.8 and 6.1.1.4'

loop_
_geom_angle_atom_site_label_1
_geom_angle_atom_site_label_2
_geom_angle_atom_site_label_3
_geom_angle
_geom_angle_site_symmetry_1
_geom_angle_site_symmetry_3
_geom_angle_publ_flag
C1 Ag1 P1 153.7(3) . . ?
C1 Ag1 C2 26.7(4) . . ?
P1 Ag1 C2 128.3(3) . . ?
C1 Ag1 Cu1 46.4(3) . . ?
P1 Ag1 Cu1 159.30(10) . . ?
C2 Ag1 Cu1 72.3(3) . . ?
C1 Ag1 Ag2 110.5(3) . . ?
P1 Ag1 Ag2 92.65(9) . . ?
C2 Ag1 Ag2 137.1(3) . . ?
Cu1 Ag1 Ag2 66.97(5) . . ?
P2 Ag2 C31 135.5(3) . . ?
P2 Ag2 C11 117.9(3) . . ?
C31 Ag2 C11 87.2(4) . . ?
P2 Ag2 C21 121.4(3) . . ?
C31 Ag2 C21 86.0(4) . . ?
C11 Ag2 C21 99.1(4) . . ?
P2 Ag2 Cu2 150.34(10) . . ?
C31 Ag2 Cu2 44.5(3) . . ?
C11 Ag2 Cu2 43.4(3) . . ?
C21 Ag2 Cu2 87.4(3) . . ?
P2 Ag2 Ag1 90.15(9) . . ?
C31 Ag2 Ag1 134.0(3) . . ?
C11 Ag2 Ag1 71.5(3) . . ?
C21 Ag2 Ag1 59.1(3) . . ?
Cu2 Ag2 Ag1 100.65(5) . . ?
P2 Ag2 Cu1 141.43(9) . . ?
C31 Ag2 Cu1 82.2(3) . . ?
C11 Ag2 Cu1 61.3(3) . . ?
C21 Ag2 Cu1 37.9(3) . . ?
Cu2 Ag2 Cu1 58.70(5) . . ?
Ag1 Ag2 Cu1 51.84(4) . . ?
P3 Ag3 C1 124.5(3) . . ?
P3 Ag3 C51 138.0(3) . . ?
C1 Ag3 C51 88.5(4) . . ?
P3 Ag3 Cu1 170.15(11) . . ?
C1 Ag3 Cu1 46.9(3) . . ?
C51 Ag3 Cu1 45.8(3) . . ?
P3 Ag3 Ag4 85.78(9) . . ?
C1 Ag3 Ag4 136.1(3) . . ?
C51 Ag3 Ag4 85.5(3) . . ?
Cu1 Ag3 Ag4 104.01(6) . . ?
C41 Ag4 P4 146.8(4) . . ?
C41 Ag4 Cu2 47.8(3) . . ?
P4 Ag4 Cu2 164.87(10) . . ?
C41 Ag4 C11 90.0(4) . . ?
P4 Ag4 C11 122.8(3) . . ?
Cu2 Ag4 C11 44.2(3) . . ?
C41 Ag4 Ag3 108.6(3) . . ?
P4 Ag4 Ag3 93.34(9) . . ?
Cu2 Ag4 Ag3 73.62(5) . . ?
C11 Ag4 Ag3 61.5(3) . . ?
C31 Ag5 P5 132.7(3) . . ?
C31 Ag5 C21 89.9(4) . . ?
P5 Ag5 C21 127.4(3) . . ?
C31 Ag5 C51 100.3(4) . . ?
P5 Ag5 C51 108.5(3) . . ?
C21 Ag5 C51 87.4(4) . . ?
C31 Ag5 Cu1 94.3(3) . . ?
P5 Ag5 Cu1 132.27(10) . . ?
C21 Ag5 Cu1 43.9(3) . . ?
C51 Ag5 Cu1 43.6(3) . . ?
C31 Ag5 Cu2 43.2(3) . . ?
P5 Ag5 Cu2 144.21(10) . . ?
C21 Ag5 Cu2 86.8(3) . . ?
C51 Ag5 Cu2 57.1(3) . . ?
Cu1 Ag5 Cu2 62.97(5) . . ?
C31 Ag5 Ag6 52.8(3) . . ?
P5 Ag5 Ag6 92.93(9) . . ?
C21 Ag5 Ag6 139.2(3) . . ?
C51 Ag5 Ag6 84.6(3) . . ?
Cu1 Ag5 Ag6 115.22(5) . . ?
Cu2 Ag5 Ag6 55.62(4) . . ?
C41 Ag6 P6 142.5(3) . . ?
C41 Ag6 C31 84.8(5) . . ?
P6 Ag6 C31 127.7(3) . . ?
C41 Ag6 N1 99.1(4) . . ?
P6 Ag6 N1 97.9(3) . . ?
C31 Ag6 N1 92.0(5) . . ?
C41 Ag6 Cu2 45.2(3) . . ?
P6 Ag6 Cu2 145.74(10) . . ?
C31 Ag6 Cu2 45.1(3) . . ?
N1 Ag6 Cu2 114.7(3) . . ?
C41 Ag6 Ag5 102.6(3) . . ?
P6 Ag6 Ag5 89.09(9) . . ?
C31 Ag6 Ag5 50.5(3) . . ?
N1 Ag6 Ag5 133.6(3) . . ?
Cu2 Ag6 Ag5 61.07(4) . . ?
C21 Cu1 C51 125.6(5) . . ?
C21 Cu1 C1 115.4(5) . . ?
C51 Cu1 C1 117.1(5) . . ?
C21 Cu1 Ag3 165.4(4) . . ?
C51 Cu1 Ag3 62.7(3) . . ?
C1 Cu1 Ag3 61.8(4) . . ?
C21 Cu1 Ag5 61.5(4) . . ?
C51 Cu1 Ag5 64.4(4) . . ?
C1 Cu1 Ag5 170.8(4) . . ?
Ag3 Cu1 Ag5 123.57(7) . . ?
C21 Cu1 Ag1 71.3(4) . . ?
C51 Cu1 Ag1 157.6(4) . . ?
C1 Cu1 Ag1 54.4(4) . . ?
Ag3 Cu1 Ag1 97.74(6) . . ?
Ag5 Cu1 Ag1 127.87(7) . . ?
C21 Cu1 Cu2 97.0(4) . . ?
C51 Cu1 Cu2 61.4(4) . . ?
C1 Cu1 Cu2 126.7(4) . . ?
Ag3 Cu1 Cu2 76.21(6) . . ?
Ag5 Cu1 Cu2 62.42(5) . . ?
Ag1 Cu1 Cu2 105.16(6) . . ?
C21 Cu1 Ag2 54.0(4) . . ?
C51 Cu1 Ag2 114.2(4) . . ?
C1 Cu1 Ag2 112.5(4) . . ?
Ag3 Cu1 Ag2 112.63(6) . . ?
Ag5 Cu1 Ag2 73.37(5) . . ?
Ag1 Cu1 Ag2 61.19(4) . . ?
Cu2 Cu1 Ag2 54.82(4) . . ?
C11 Cu2 C41 121.7(5) . . ?
C11 Cu2 C31 117.3(5) . . ?
C41 Cu2 C31 108.2(5) . . ?
C11 Cu2 Ag4 68.9(3) . . ?
C41 Cu2 Ag4 56.4(3) . . ?
C31 Cu2 Ag4 158.8(4) . . ?
C11 Cu2 Ag6 173.5(4) . . ?
C41 Cu2 Ag6 57.7(3) . . ?
C31 Cu2 Ag6 59.1(4) . . ?
Ag4 Cu2 Ag6 112.38(6) . . ?
C11 Cu2 Ag2 60.6(3) . . ?
C41 Cu2 Ag2 153.5(4) . . ?
C31 Cu2 Ag2 57.9(4) . . ?
Ag4 Cu2 Ag2 128.67(7) . . ?
Ag6 Cu2 Ag2 116.68(6) . . ?
C11 Cu2 Ag5 119.8(3) . . ?
C41 Cu2 Ag5 116.1(3) . . ?
C31 Cu2 Ag5 53.5(4) . . ?
Ag4 Cu2 Ag5 143.67(7) . . ?
Ag6 Cu2 Ag5 63.31(4) . . ?
Ag2 Cu2 Ag5 75.45(5) . . ?
C11 Cu2 Cu1 70.4(3) . . ?
C41 Cu2 Cu1 139.9(4) . . ?
C31 Cu2 Cu1 95.3(4) . . ?
Ag4 Cu2 Cu1 105.76(6) . . ?
Ag6 Cu2 Cu1 114.60(6) . . ?
Ag2 Cu2 Cu1 66.48(5) . . ?
Ag5 Cu2 Cu1 54.61(5) . . ?
O13 Cl1 O11 108.9(10) . . ?
O13 Cl1 O14 107.8(9) . . ?
O11 Cl1 O14 112.5(11) . . ?
O13 Cl1 O12 110.4(10) . . ?
O11 Cl1 O12 107.2(8) . . ?
O14 Cl1 O12 110.0(9) . . ?
O23 Cl2 O22 117.5(16) . . ?
O23 Cl2 O24 100.7(19) . . ?
O22 Cl2 O24 109.0(17) . . ?
O23 Cl2 O21 110.6(14) . . ?
O22 Cl2 O21 115.9(12) . . ?
O24 Cl2 O21 100.6(15) . . ?
C111 P1 C121 105.5(7) . . ?
C111 P1 C101 105.8(6) . . ?
C121 P1 C101 103.9(6) . . ?
C111 P1 Ag1 113.0(5) . . ?
C121 P1 Ag1 114.1(5) . . ?
C101 P1 Ag1 113.6(4) . . ?
C211 P2 C221 100.4(6) . . ?
C211 P2 C101 100.9(6) . . ?
C221 P2 C101 107.3(6) . . ?
C211 P2 Ag2 116.3(5) . . ?
C221 P2 Ag2 117.5(4) . . ?
C101 P2 Ag2 112.5(4) . . ?
C311 P3 C102 105.3(6) . . ?
C311 P3 C321 106.5(8) . . ?
C102 P3 C321 102.5(6) . . ?
C311 P3 Ag3 113.9(5) . . ?
C102 P3 Ag3 115.0(5) . . ?
C321 P3 Ag3 112.6(5) . . ?
C421 P4 C411 103.6(6) . . ?
C421 P4 C102 101.2(6) . . ?
C411 P4 C102 108.1(7) . . ?
C421 P4 Ag4 114.9(4) . . ?
C411 P4 Ag4 115.4(5) . . ?
C102 P4 Ag4 112.4(4) . . ?
C511 P5 C103 107.8(6) . . ?
C511 P5 C521 102.9(6) . . ?
C103 P5 C521 102.8(6) . . ?
C511 P5 Ag5 115.7(4) . . ?
C103 P5 Ag5 112.5(4) . . ?
C521 P5 Ag5 113.9(4) . . ?
C611 P6 C621 103.1(6) . . ?
C611 P6 C103 104.4(6) . . ?
C621 P6 C103 104.4(5) . . ?
C611 P6 Ag6 115.7(4) . . ?
C621 P6 Ag6 113.0(5) . . ?
C103 P6 Ag6 114.9(4) . . ?
C01 N1 Ag6 158.9(14) . . ?
C2 C1 Cu1 163.4(12) . . ?
C2 C1 Ag1 97.4(9) . . ?
Cu1 C1 Ag1 79.2(4) . . ?
C2 C1 Ag3 123.6(10) . . ?
Cu1 C1 Ag3 71.3(4) . . ?
Ag1 C1 Ag3 118.2(5) . . ?
N1 C01 C02 178(2) . . ?
C1 C2 C3 177.6(14) . . ?
C1 C2 Ag1 55.9(8) . . ?
C3 C2 Ag1 126.4(9) . . ?
C4 C3 C8 118.0(13) . . ?
C4 C3 C2 121.0(13) . . ?
C8 C3 C2 120.9(13) . . ?
C5 C4 C3 121.1(16) . . ?
C4 C5 C6 121.9(17) . . ?
C5 C6 C7 118.3(16) . . ?
C8 C7 C6 120.2(17) . . ?
C7 C8 C3 120.3(16) . . ?
C12 C11 Cu2 169.4(10) . . ?
C12 C11 Ag2 110.2(9) . . ?
Cu2 C11 Ag2 75.9(4) . . ?
C12 C11 Ag4 105.3(9) . . ?
Cu2 C11 Ag4 66.8(3) . . ?
Ag2 C11 Ag4 141.5(6) . . ?
C11 C12 C13 178.3(13) . . ?
C18 C13 C14 119.7(13) . . ?
C18 C13 C12 122.2(14) . . ?
C14 C13 C12 118.0(13) . . ?
C15 C14 C13 117.7(17) . . ?
C16 C15 C14 122(2) . . ?
C15 C16 C17 120(2) . . ?
C18 C17 C16 121(2) . . ?
C17 C18 C13 120.3(19) . . ?
C22 C21 Cu1 171.6(12) . . ?
C22 C21 Ag5 103.8(10) . . ?
Cu1 C21 Ag5 74.5(4) . . ?
C22 C21 Ag2 100.1(10) . . ?
Cu1 C21 Ag2 88.2(5) . . ?
Ag5 C21 Ag2 89.1(4) . . ?
C21 C22 C23 179.0(15) . . ?
C24 C23 C28 120.3(15) . . ?
C24 C23 C22 120.2(15) . . ?
C28 C23 C22 119.5(15) . . ?
C23 C24 C25 117.9(18) . . ?
C26 C25 C24 119.4(19) . . ?
C27 C26 C25 123(2) . . ?
C26 C27 C28 118(2) . . ?
C27 C28 C23 121.3(19) . . ?
C32 C31 Cu2 151.0(11) . . ?
C32 C31 Ag5 125.5(10) . . ?
Cu2 C31 Ag5 83.3(5) . . ?
C32 C31 Ag2 94.8(9) . . ?
Cu2 C31 Ag2 77.7(4) . . ?
Ag5 C31 Ag2 93.9(5) . . ?
C32 C31 Ag6 111.6(10) . . ?
Cu2 C31 Ag6 75.8(4) . . ?
Ag5 C31 Ag6 76.7(4) . . ?
Ag2 C31 Ag6 152.6(6) . . ?
C31 C32 C33 175.6(13) . . ?
C34 C33 C38 118.5(13) . . ?
C34 C33 C32 119.4(12) . . ?
C38 C33 C32 122.1(12) . . ?
C35 C34 C33 120.6(15) . . ?
C36 C35 C34 120.3(17) . . ?
C37 C36 C35 120.1(16) . . ?
C36 C37 C38 121.2(17) . . ?
C37 C38 C33 119.3(16) . . ?
C42 C41 Cu2 165.7(11) . . ?
C42 C41 Ag4 115.8(9) . . ?
Cu2 C41 Ag4 75.8(5) . . ?
C42 C41 Ag6 93.4(9) . . ?
Cu2 C41 Ag6 77.2(4) . . ?
Ag4 C41 Ag6 148.8(6) . . ?
C41 C42 C43 178.7(14) . . ?
C48 C43 C44 116.8(13) . . ?
C48 C43 C42 120.8(13) . . ?
C44 C43 C42 122.3(14) . . ?
C45 C44 C43 121.1(16) . . ?
C44 C45 C46 120.0(16) . . ?
C47 C46 C45 120.4(16) . . ?
C46 C47 C48 121.5(16) . . ?
C47 C48 C43 120.0(14) . . ?
C52 C51 Cu1 166.3(12) . . ?
C52 C51 Ag3 111.4(9) . . ?
Cu1 C51 Ag3 71.5(4) . . ?
C52 C51 Ag5 108.7(9) . . ?
Cu1 C51 Ag5 72.1(4) . . ?
Ag3 C51 Ag5 138.5(6) . . ?
C51 C52 C53 178.4(13) . . ?
C58 C53 C54 118.6(13) . . ?
C58 C53 C52 122.7(12) . . ?
C54 C53 C52 118.6(14) . . ?
C53 C54 C55 121.1(16) . . ?
C56 C55 C54 117.4(17) . . ?
C55 C56 C57 121.4(16) . . ?
C56 C57 C58 119.6(17) . . ?
C53 C58 C57 121.7(16) . . ?
P1 C101 P2 117.0(7) . . ?
P3 C102 P4 113.3(6) . . ?
P5 C103 P6 114.6(7) . . ?
C116 C111 C112 120.5(15) . . ?
C116 C111 P1 119.5(13) . . ?
C112 C111 P1 119.9(13) . . ?
C111 C112 C113 116(2) . . ?
C114 C113 C112 121(3) . . ?
C113 C114 C115 124(2) . . ?
C114 C115 C116 116(2) . . ?
C111 C116 C115 122.3(19) . . ?
C126 C121 C122 117.5(14) . . ?
C126 C121 P1 119.2(12) . . ?
C122 C121 P1 123.2(12) . . ?
C121 C122 C123 121.8(16) . . ?
C124 C123 C122 119.8(18) . . ?
C123 C124 C125 118.2(18) . . ?
C126 C125 C124 120.6(18) . . ?
C125 C126 C121 122.0(17) . . ?
C216 C211 C212 117.2(13) . . ?
C216 C211 P2 123.7(12) . . ?
C212 C211 P2 119.1(10) . . ?
C213 C212 C211 121.4(15) . . ?
C214 C213 C212 119.7(16) . . ?
C213 C214 C215 119.8(15) . . ?
C216 C215 C214 118.9(17) . . ?
C211 C216 C215 122.8(16) . . ?
C226 C221 C222 119.0(13) . . ?
C226 C221 P2 126.1(11) . . ?
C222 C221 P2 114.8(10) . . ?
C223 C222 C221 119.2(15) . . ?
C224 C223 C222 121.0(18) . . ?
C223 C224 C225 119.8(17) . . ?
C226 C225 C224 120.5(17) . . ?
C221 C226 C225 120.5(16) . . ?
C312 C311 C316 120.1(16) . . ?
C312 C311 P3 120.1(12) . . ?
C316 C311 P3 119.7(13) . . ?
C311 C312 C313 122.0(16) . . ?
C312 C313 C314 119.3(19) . . ?
C313 C314 C315 117.0(18) . . ?
C316 C315 C314 122.9(19) . . ?
C315 C316 C311 118.6(18) . . ?
C326 C321 C322 117.1(16) . . ?
C326 C321 P3 121.1(15) . . ?
C322 C321 P3 120.8(13) . . ?
C324 C322 C321 120(2) . . ?
C325 C323 C324 121(3) . . ?
C322 C324 C323 116(2) . . ?
C323 C325 C326 122(3) . . ?
C321 C326 C325 123(2) . . ?
C412 C411 C416 120.2(14) . . ?
C412 C411 P4 123.5(12) . . ?
C416 C411 P4 116.1(12) . . ?
C411 C412 C413 117.7(17) . . ?
C414 C413 C412 122.1(19) . . ?
C413 C414 C415 120(2) . . ?
C414 C415 C416 119.9(19) . . ?
C415 C416 C411 119.4(17) . . ?
C422 C421 C426 116.2(14) . . ?
C422 C421 P4 118.7(10) . . ?
C426 C421 P4 125.1(12) . . ?
C423 C422 C421 120.8(15) . . ?
C424 C423 C422 122.2(18) . . ?
C423 C424 C425 119.9(18) . . ?
C424 C425 C426 119.7(17) . . ?
C425 C426 C421 121.1(16) . . ?
C516 C511 C512 116.9(13) . . ?
C516 C511 P5 126.4(11) . . ?
C512 C511 P5 116.6(11) . . ?
C513 C512 C511 122.0(15) . . ?
C512 C513 C514 120.6(17) . . ?
C513 C514 C515 119.8(16) . . ?
C514 C515 C516 119.4(15) . . ?
C515 C516 C511 121.3(15) . . ?
C522 C521 C526 116.5(13) . . ?
C522 C521 P5 119.3(10) . . ?
C526 C521 P5 124.2(11) . . ?
C521 C522 C523 120.7(14) . . ?
C524 C523 C522 121.6(16) . . ?
C523 C524 C525 118.3(16) . . ?
C524 C525 C526 121.8(15) . . ?
C525 C526 C521 121.0(15) . . ?
C616 C611 C612 121.1(13) . . ?
C616 C611 P6 123.7(12) . . ?
C612 C611 P6 115.2(10) . . ?
C613 C612 C611 117.2(14) . . ?
C614 C613 C612 122.8(16) . . ?
C613 C614 C615 118.6(15) . . ?
C614 C615 C616 123.4(17) . . ?
C615 C616 C611 117.0(16) . . ?
C622 C621 C626 121.2(13) . . ?
C622 C621 P6 118.2(11) . . ?
C626 C621 P6 120.6(11) . . ?
C621 C622 C623 117.9(15) . . ?
C624 C623 C622 120.2(17) . . ?
C625 C624 C623 121.9(16) . . ?
C624 C625 C626 119.7(16) . . ?
C625 C626 C621 119.1(14) . . ?

loop_
_geom_bond_atom_site_label_1
_geom_bond_atom_site_label_2
_geom_bond_distance
_geom_bond_site_symmetry_2
_geom_bond_publ_flag
Ag1 C1 2.246(13) . ?
Ag1 P1 2.389(4) . ?
Ag1 C2 2.690(12) . ?
Ag1 Cu1 2.7140(19) . ?
Ag1 Ag2 3.0246(16) . ?
Ag2 P2 2.446(3) . ?
Ag2 C31 2.454(13) . ?
Ag2 C11 2.544(12) . ?
Ag2 C21 2.571(13) . ?
Ag2 Cu2 2.8317(18) . ?
Ag2 Cu1 3.1765(19) . ?
Ag3 P3 2.392(4) . ?
Ag3 C1 2.414(13) . ?
Ag3 C51 2.431(12) . ?
Ag3 Cu1 2.5959(18) . ?
Ag3 Ag4 3.0689(17) . ?
Ag4 C41 2.271(12) . ?
Ag4 P4 2.403(3) . ?
Ag4 Cu2 2.6451(18) . ?
Ag4 C11 2.685(11) . ?
Ag5 C31 2.383(13) . ?
Ag5 P5 2.415(3) . ?
Ag5 C21 2.471(13) . ?
Ag5 C51 2.567(12) . ?
Ag5 Cu1 2.7090(18) . ?
Ag5 Cu2 2.9455(18) . ?
Ag5 Ag6 3.0070(15) . ?
Ag6 C41 2.407(11) . ?
Ag6 P6 2.431(3) . ?
Ag6 C31 2.459(13) . ?
Ag6 N1 2.635(14) . ?
Ag6 Cu2 2.7776(18) . ?
Cu1 C21 1.951(14) . ?
Cu1 C51 1.962(13) . ?
Cu1 C1 2.001(13) . ?
Cu1 Cu2 2.960(2) . ?
Cu2 C11 2.007(14) . ?
Cu2 C41 2.021(14) . ?
Cu2 C31 2.031(14) . ?
Cl1 O13 1.388(13) . ?
Cl1 O11 1.397(13) . ?
Cl1 O14 1.414(14) . ?
Cl1 O12 1.419(12) . ?
Cl2 O23 1.29(2) . ?
Cl2 O22 1.322(14) . ?
Cl2 O24 1.38(2) . ?
Cl2 O21 1.392(16) . ?
P1 C111 1.820(14) . ?
P1 C121 1.822(14) . ?
P1 C101 1.835(12) . ?
P2 C211 1.825(13) . ?
P2 C221 1.831(13) . ?
P2 C101 1.855(12) . ?
P3 C311 1.805(16) . ?
P3 C102 1.838(12) . ?
P3 C321 1.848(15) . ?
P4 C421 1.815(14) . ?
P4 C411 1.833(14) . ?
P4 C102 1.842(12) . ?
P5 C511 1.823(13) . ?
P5 C103 1.829(12) . ?
P5 C521 1.833(13) . ?
P6 C611 1.839(13) . ?
P6 C621 1.846(13) . ?
P6 C103 1.846(12) . ?
N1 C01 1.102(18) . ?
C1 C2 1.219(16) . ?
C01 C02 1.44(3) . ?
C2 C3 1.442(18) . ?
C3 C4 1.378(18) . ?
C3 C8 1.389(19) . ?
C4 C5 1.35(2) . ?
C5 C6 1.36(2) . ?
C6 C7 1.39(2) . ?
C7 C8 1.38(2) . ?
C11 C12 1.192(16) . ?
C12 C13 1.454(18) . ?
C13 C18 1.39(2) . ?
C13 C14 1.42(2) . ?
C14 C15 1.41(2) . ?
C15 C16 1.35(3) . ?
C16 C17 1.40(3) . ?
C17 C18 1.37(2) . ?
C21 C22 1.225(18) . ?
C22 C23 1.46(2) . ?
C23 C24 1.38(2) . ?
C23 C28 1.39(2) . ?
C24 C25 1.41(2) . ?
C25 C26 1.38(3) . ?
C26 C27 1.33(3) . ?
C27 C28 1.39(2) . ?
C31 C32 1.204(16) . ?
C32 C33 1.486(18) . ?
C33 C34 1.386(18) . ?
C33 C38 1.396(18) . ?
C34 C35 1.38(2) . ?
C35 C36 1.36(2) . ?
C36 C37 1.35(2) . ?
C37 C38 1.39(2) . ?
C41 C42 1.228(16) . ?
C42 C43 1.431(18) . ?
C43 C48 1.407(19) . ?
C43 C44 1.41(2) . ?
C44 C45 1.37(2) . ?
C45 C46 1.37(2) . ?
C46 C47 1.34(2) . ?
C47 C48 1.374(19) . ?
C51 C52 1.232(16) . ?
C52 C53 1.470(18) . ?
C53 C58 1.359(19) . ?
C53 C54 1.395(19) . ?
C54 C55 1.43(2) . ?
C55 C56 1.38(2) . ?
C56 C57 1.38(2) . ?
C57 C58 1.39(2) . ?
C111 C116 1.37(2) . ?
C111 C112 1.38(2) . ?
C112 C113 1.43(3) . ?
C113 C114 1.33(3) . ?
C114 C115 1.37(3) . ?
C115 C116 1.40(2) . ?
C121 C126 1.38(2) . ?
C121 C122 1.38(2) . ?
C122 C123 1.39(2) . ?
C123 C124 1.37(3) . ?
C124 C125 1.41(3) . ?
C125 C126 1.35(2) . ?
C211 C216 1.341(18) . ?
C211 C212 1.417(19) . ?
C212 C213 1.36(2) . ?
C213 C214 1.36(2) . ?
C214 C215 1.40(2) . ?
C215 C216 1.38(2) . ?
C221 C226 1.358(18) . ?
C221 C222 1.423(19) . ?
C222 C223 1.37(2) . ?
C223 C224 1.34(3) . ?
C224 C225 1.39(2) . ?
C225 C226 1.36(2) . ?
C311 C312 1.37(2) . ?
C311 C316 1.40(2) . ?
C312 C313 1.37(2) . ?
C313 C314 1.41(3) . ?
C314 C315 1.43(3) . ?
C315 C316 1.34(2) . ?
C321 C326 1.32(2) . ?
C321 C322 1.40(2) . ?
C322 C324 1.39(2) . ?
C323 C325 1.22(3) . ?
C323 C324 1.46(3) . ?
C325 C326 1.39(3) . ?
C411 C412 1.37(2) . ?
C411 C416 1.40(2) . ?
C412 C413 1.40(2) . ?
C413 C414 1.33(3) . ?
C414 C415 1.36(3) . ?
C415 C416 1.39(2) . ?
C421 C422 1.399(19) . ?
C421 C426 1.398(18) . ?
C422 C423 1.38(2) . ?
C423 C424 1.32(2) . ?
C424 C425 1.37(2) . ?
C425 C426 1.40(2) . ?
C511 C516 1.389(18) . ?
C511 C512 1.392(18) . ?
C512 C513 1.35(2) . ?
C513 C514 1.36(2) . ?
C514 C515 1.38(2) . ?
C515 C516 1.38(2) . ?
C521 C522 1.376(19) . ?
C521 C526 1.392(19) . ?
C522 C523 1.41(2) . ?
C523 C524 1.33(2) . ?
C524 C525 1.36(2) . ?
C525 C526 1.37(2) . ?
C611 C616 1.396(19) . ?
C611 C612 1.428(19) . ?
C612 C613 1.39(2) . ?
C613 C614 1.35(2) . ?
C614 C615 1.37(2) . ?
C615 C616 1.39(2) . ?
C621 C622 1.367(19) . ?
C621 C626 1.405(18) . ?
C622 C623 1.41(2) . ?
C623 C624 1.38(2) . ?
C624 C625 1.33(2) . ?
C625 C626 1.40(2) . ?
